data_7159589
loop_
_publ_author_name
'Lv, Xiao-Xiong'
'Liu, Ning'
'Chen, Fei'
'Zhang, Hao'
'Du, Zhi-Hong'
'Wang, Pei'
'Yuan, Meng'
'Da, Chao Shan'

_publ_section_title
;
 Highly asymmetric aldol reaction of isatins and ketones catalyzed by
 chiral bifunctional primary-amine organocatalyst on water.
;
_journal_issue 43
_journal_name_full 'Organic &amp; biomolecular chemistry'
_journal_page_first 8695
_journal_page_last 8701
_journal_paper_doi 10.1039/d3ob01227a
_journal_volume 21
_journal_year 2023
_chemical_absolute_configuration ad
_chemical_formula_moiety 'C12 H18 N2 O2'
_chemical_formula_sum 'C12 H18 N2 O2'
_chemical_formula_weight 222.28
_space_group_crystal_system monoclinic
_space_group_IT_number 4
_space_group_name_Hall 'P 2yb'
_space_group_name_H-M_alt 'P 1 21 1'
_atom_sites_solution_hydrogens mixed
_atom_sites_solution_primary dual
_audit_block_doi 10.5517/ccdc.csd.cc2cb4gb
_audit_creation_date 2022-06-14
_audit_creation_method
;
Olex2 1.2
(compiled 2018.05.29 svn.r3508 for OlexSys, GUI svn.r5506)
;
_audit_update_record
;
2022-07-06 deposited with the CCDC.	2023-10-13 downloaded from the CCDC.
;
_cell_angle_alpha 90
_cell_angle_beta 90.901(2)
_cell_angle_gamma 90
_cell_formula_units_Z 2
_cell_length_a 6.0452(3)
_cell_length_b 10.0440(5)
_cell_length_c 9.6566(4)
_cell_measurement_reflns_used 9911
_cell_measurement_temperature 173(2)
_cell_measurement_theta_max 74.57
_cell_measurement_theta_min 4.40
_cell_volume 586.26(5)
_computing_cell_refinement 'SAINT V8.38A (?, 2016)'
_computing_data_reduction 'SAINT V8.38A (?, 2016)'
_computing_molecular_graphics 'Olex2 (Dolomanov et al., 2009)'
_computing_publication_material 'Olex2 (Dolomanov et al., 2009)'
_computing_structure_refinement 'ShelXL (Sheldrick, 2015)'
_computing_structure_solution 'ShelXT (Sheldrick, 2015)'
_diffrn_ambient_temperature 173.0
_diffrn_measured_fraction_theta_full 0.999
_diffrn_measured_fraction_theta_max 0.998
_diffrn_measurement_device_type 'Bruker D8 Venture'
_diffrn_measurement_method '\f and \w scans'
_diffrn_radiation_monochromator graphite
_diffrn_radiation_type CuK\a
_diffrn_radiation_wavelength 1.54178
_diffrn_reflns_av_R_equivalents 0.0540
_diffrn_reflns_av_unetI/netI 0.0338
_diffrn_reflns_Laue_measured_fraction_full 0.999
_diffrn_reflns_Laue_measured_fraction_max 0.998
_diffrn_reflns_limit_h_max 7
_diffrn_reflns_limit_h_min -7
_diffrn_reflns_limit_k_max 12
_diffrn_reflns_limit_k_min -12
_diffrn_reflns_limit_l_max 12
_diffrn_reflns_limit_l_min -12
_diffrn_reflns_number 12901
_diffrn_reflns_point_group_measured_fraction_full 0.996
_diffrn_reflns_point_group_measured_fraction_max 0.986
_diffrn_reflns_theta_full 67.679
_diffrn_reflns_theta_max 74.807
_diffrn_reflns_theta_min 4.579
_diffrn_standards_number 0
_exptl_absorpt_coefficient_mu 0.698
_exptl_absorpt_correction_T_max 0.7538
_exptl_absorpt_correction_T_min 0.5355
_exptl_absorpt_correction_type multi-scan
_exptl_absorpt_process_details
'SADABS-2016/2 (Bruker,2016/2) was used for absorption correction. wR2(int) was 0.1279 before and 0.0907 after correction. The Ratio of minimum to maximum transmission is 0.7104. The \l/2 correction factor is Not present.'
_exptl_crystal_colour 'clear light colourless'
_exptl_crystal_colour_lustre clear
_exptl_crystal_colour_modifier light
_exptl_crystal_colour_primary colourless
_exptl_crystal_density_diffrn 1.259
_exptl_crystal_description block
_exptl_crystal_F_000 240
_exptl_crystal_size_max 0.25
_exptl_crystal_size_mid 0.22
_exptl_crystal_size_min 0.19
_refine_diff_density_max 0.219
_refine_diff_density_min -0.178
_refine_diff_density_rms 0.037
_refine_ls_abs_structure_details
;
 Flack x determined using 1003 quotients [(I+)-(I-)]/[(I+)+(I-)]
 (Parsons, Flack and Wagner, Acta Cryst. B69 (2013) 249-259).
;
_refine_ls_abs_structure_Flack 0.06(9)
_refine_ls_extinction_coef 0.017(3)
_refine_ls_extinction_expression Fc^*^=kFc[1+0.001xFc^2^\l^3^/sin(2\q)]^-1/4^
_refine_ls_extinction_method 'SHELXL-2018/3 (Sheldrick 2018)'
_refine_ls_goodness_of_fit_ref 1.057
_refine_ls_hydrogen_treatment mixed
_refine_ls_matrix_type full
_refine_ls_number_parameters 156
_refine_ls_number_reflns 2372
_refine_ls_number_restraints 1
_refine_ls_restrained_S_all 1.057
_refine_ls_R_factor_all 0.0386
_refine_ls_R_factor_gt 0.0369
_refine_ls_shift/su_max 0.000
_refine_ls_shift/su_mean 0.000
_refine_ls_structure_factor_coef Fsqd
_refine_ls_weighting_details 'w=1/[\s^2^(Fo^2^)+(0.0350P)^2^+0.1859P] where P=(Fo^2^+2Fc^2^)/3'
_refine_ls_weighting_scheme calc
_refine_ls_wR_factor_gt 0.0915
_refine_ls_wR_factor_ref 0.0936
_reflns_Friedel_coverage 0.865
_reflns_Friedel_fraction_full 0.992
_reflns_Friedel_fraction_max 0.973
_reflns_number_gt 2272
_reflns_number_total 2372
_reflns_threshold_expression 'I > 2\s(I)'
_cod_data_source_file d3ob01227a2.cif
_cod_data_source_block 11
_cod_depositor_comments 'Adding full bibliography for 7159589--7159590.cif.'
_cod_database_code 7159589
_shelx_shelxl_version_number 2018/3
_shelx_space_group_comment
;
The symmetry employed for this shelxl refinement is uniquely defined
by the following loop, which should always be used as a source of
symmetry information in preference to the above space-group names.
They are only intended as comments.
;
_shelx_estimated_absorpt_t_max 0.879
_shelx_estimated_absorpt_t_min 0.845
_olex2_refinement_description
;
1. Fixed Uiso
 At 1.2 times of:
  All C(H) groups, All N(H) groups, All N(H,H) groups
 At 1.5 times of:
  All C(H,H,H) groups, All O(H) groups
2.a Ternary CH refined with riding coordinates:
 C8(H8)
2.b Aromatic/amide H refined with riding coordinates:
 C2(H2), C3(H3), C4(H4), C5(H5), N1(H1)
2.c Idealised Me refined as rotating group:
 C10(H10A,H10B,H10C), C11(H11A,H11B,H11C), C12(H12A,H12B,H12C)
2.d Idealised tetrahedral OH refined as rotating group:
 O1(H1A)
;
_olex2_submission_special_instructions 'No special instructions were received'

loop_
_space_group_symop_operation_xyz
'x, y, z'
'-x, y+1/2, -z'

loop_
_atom_site_label
_atom_site_type_symbol
_atom_site_fract_x
_atom_site_fract_y
_atom_site_fract_z
_atom_site_U_iso_or_equiv
_atom_site_adp_type
_atom_site_occupancy
_atom_site_site_symmetry_order
_atom_site_calc_flag
_atom_site_refinement_flags_posn
_atom_site_refinement_flags_adp
_atom_site_refinement_flags_occupancy
_atom_site_disorder_assembly
_atom_site_disorder_group
C1 C 0.2049(4) 0.5189(2) 0.6213(3) 0.0318(5) Uani 1 1 d . . . . .
C2 C 0.0196(4) 0.5064(3) 0.7041(3) 0.0373(6) Uani 1 1 d . . . . .
H2 H -0.002068 0.566509 0.778643 0.045 Uiso 1 1 calc R . . . .
C3 C -0.1336(5) 0.4063(3) 0.6780(3) 0.0398(6) Uani 1 1 d . . . . .
H3 H -0.262393 0.400205 0.732716 0.048 Uiso 1 1 calc R . . . .
C4 C -0.1002(4) 0.3156(3) 0.5732(3) 0.0373(6) Uani 1 1 d . . . . .
H4 H -0.203031 0.245288 0.558262 0.045 Uiso 1 1 calc R . . . .
C5 C 0.0841(4) 0.3270(3) 0.4892(3) 0.0345(5) Uani 1 1 d . . . . .
H5 H 0.107577 0.264271 0.417292 0.041 Uiso 1 1 calc R . . . .
C6 C 0.2341(4) 0.4305(2) 0.5110(3) 0.0306(5) Uani 1 1 d . . . . .
C7 C 0.4545(4) 0.4125(2) 0.2960(3) 0.0303(5) Uani 1 1 d . . . . .
C8 C 0.6842(4) 0.4436(2) 0.2408(3) 0.0312(5) Uani 1 1 d . . . . .
H8 H 0.779140 0.470027 0.321963 0.037 Uiso 1 1 calc R . . . .
C9 C 0.6844(4) 0.5627(2) 0.1371(3) 0.0319(6) Uani 1 1 d . . . . .
C10 C 0.5604(5) 0.5312(3) 0.0020(3) 0.0416(6) Uani 1 1 d . . . . .
H10A H 0.625951 0.452447 -0.041038 0.062 Uiso 1 1 calc GR . . . .
H10B H 0.571056 0.607182 -0.061103 0.062 Uiso 1 1 calc GR . . . .
H10C H 0.404499 0.513591 0.021633 0.062 Uiso 1 1 calc GR . . . .
C11 C 0.9265(4) 0.5960(3) 0.1042(3) 0.0433(7) Uani 1 1 d . . . . .
H11A H 1.008472 0.613581 0.190616 0.065 Uiso 1 1 calc GR . . . .
H11B H 0.931247 0.674972 0.044767 0.065 Uiso 1 1 calc GR . . . .
H11C H 0.993898 0.520519 0.056264 0.065 Uiso 1 1 calc GR . . . .
C12 C 0.5800(5) 0.6841(3) 0.2063(3) 0.0436(7) Uani 1 1 d . . . . .
H12A H 0.422233 0.667366 0.220411 0.065 Uiso 1 1 calc GR . . . .
H12B H 0.597503 0.762292 0.146768 0.065 Uiso 1 1 calc GR . . . .
H12C H 0.653391 0.700243 0.295897 0.065 Uiso 1 1 calc GR . . . .
N1 N 0.4234(4) 0.4496(2) 0.4293(2) 0.0335(5) Uani 1 1 d . . . . .
H1 H 0.535164 0.490757 0.470088 0.040 Uiso 1 1 calc R . . . .
N2 N 0.7724(4) 0.3169(2) 0.1879(2) 0.0356(5) Uani 1 1 d . . . . .
H2A H 0.711(5) 0.300(4) 0.103(3) 0.043 Uiso 1 1 d R . . . .
H2B H 0.918(6) 0.325(4) 0.174(3) 0.043 Uiso 1 1 d R . . . .
O1 O 0.3640(3) 0.61267(18) 0.6425(2) 0.0377(4) Uani 1 1 d . . . . .
H1A H 0.313693 0.674290 0.691614 0.056 Uiso 1 1 calc GR . . . .
O2 O 0.3132(3) 0.35499(19) 0.22438(18) 0.0377(4) Uani 1 1 d . . . . .

loop_
_atom_site_aniso_label
_atom_site_aniso_U_11
_atom_site_aniso_U_22
_atom_site_aniso_U_33
_atom_site_aniso_U_23
_atom_site_aniso_U_13
_atom_site_aniso_U_12
C1 0.0336(12) 0.0222(11) 0.0397(13) 0.0010(10) 0.0065(10) -0.0007(10)
C2 0.0450(14) 0.0284(12) 0.0390(14) -0.0008(11) 0.0154(11) 0.0003(11)
C3 0.0379(13) 0.0351(14) 0.0468(15) 0.0020(12) 0.0151(11) -0.0039(11)
C4 0.0356(13) 0.0335(13) 0.0430(14) 0.0034(11) 0.0059(10) -0.0068(11)
C5 0.0371(12) 0.0280(12) 0.0386(13) -0.0006(10) 0.0072(10) -0.0016(10)
C6 0.0284(12) 0.0267(12) 0.0369(12) 0.0017(10) 0.0062(9) 0.0018(10)
C7 0.0287(11) 0.0231(11) 0.0393(13) 0.0013(10) 0.0054(10) 0.0032(9)
C8 0.0294(12) 0.0253(11) 0.0391(13) -0.0008(10) 0.0071(9) 0.0018(9)
C9 0.0285(11) 0.0252(11) 0.0422(14) 0.0013(10) 0.0066(10) 0.0009(9)
C10 0.0412(14) 0.0414(16) 0.0421(14) 0.0062(12) 0.0030(12) 0.0007(12)
C11 0.0338(13) 0.0377(15) 0.0586(18) 0.0060(13) 0.0105(12) -0.0028(12)
C12 0.0432(14) 0.0265(13) 0.0614(18) -0.0008(12) 0.0103(13) 0.0032(11)
N1 0.0297(10) 0.0325(12) 0.0386(11) -0.0036(9) 0.0069(8) -0.0014(8)
N2 0.0338(11) 0.0281(11) 0.0454(12) 0.0008(9) 0.0119(9) 0.0052(9)
O1 0.0389(9) 0.0286(9) 0.0458(11) -0.0063(8) 0.0115(8) -0.0053(8)
O2 0.0329(9) 0.0417(11) 0.0386(9) -0.0043(8) 0.0051(7) -0.0062(8)

loop_
_atom_type_symbol
_atom_type_description
_atom_type_scat_dispersion_real
_atom_type_scat_dispersion_imag
_atom_type_scat_source
C C 0.0181 0.0091 'International Tables Vol C Tables 4.2.6.8 and 6.1.1.4'
H H 0.0000 0.0000 'International Tables Vol C Tables 4.2.6.8 and 6.1.1.4'
N N 0.0311 0.0180 'International Tables Vol C Tables 4.2.6.8 and 6.1.1.4'
O O 0.0492 0.0322 'International Tables Vol C Tables 4.2.6.8 and 6.1.1.4'

loop_
_geom_angle_atom_site_label_1
_geom_angle_atom_site_label_2
_geom_angle_atom_site_label_3
_geom_angle
_geom_angle_site_symmetry_1
_geom_angle_site_symmetry_3
_geom_angle_publ_flag
C2 C1 C6 119.5(2) . . ?
O1 C1 C2 123.4(2) . . ?
O1 C1 C6 117.1(2) . . ?
C1 C2 H2 119.9 . . ?
C3 C2 C1 120.1(2) . . ?
C3 C2 H2 119.9 . . ?
C2 C3 H3 119.7 . . ?
C4 C3 C2 120.5(2) . . ?
C4 C3 H3 119.7 . . ?
C3 C4 H4 120.0 . . ?
C3 C4 C5 120.0(2) . . ?
C5 C4 H4 120.0 . . ?
C4 C5 H5 120.1 . . ?
C6 C5 C4 119.9(2) . . ?
C6 C5 H5 120.1 . . ?
C1 C6 N1 116.8(2) . . ?
C5 C6 C1 119.9(2) . . ?
C5 C6 N1 123.2(2) . . ?
N1 C7 C8 114.5(2) . . ?
O2 C7 C8 121.7(2) . . ?
O2 C7 N1 123.8(2) . . ?
C7 C8 H8 107.1 . . ?
C7 C8 C9 113.0(2) . . ?
C9 C8 H8 107.1 . . ?
N2 C8 C7 106.22(19) . . ?
N2 C8 H8 107.1 . . ?
N2 C8 C9 115.8(2) . . ?
C10 C9 C8 112.6(2) . . ?
C10 C9 C11 108.9(2) . . ?
C10 C9 C12 109.7(2) . . ?
C11 C9 C8 108.0(2) . . ?
C12 C9 C8 109.0(2) . . ?
C12 C9 C11 108.5(2) . . ?
C9 C10 H10A 109.5 . . ?
C9 C10 H10B 109.5 . . ?
C9 C10 H10C 109.5 . . ?
H10A C10 H10B 109.5 . . ?
H10A C10 H10C 109.5 . . ?
H10B C10 H10C 109.5 . . ?
C9 C11 H11A 109.5 . . ?
C9 C11 H11B 109.5 . . ?
C9 C11 H11C 109.5 . . ?
H11A C11 H11B 109.5 . . ?
H11A C11 H11C 109.5 . . ?
H11B C11 H11C 109.5 . . ?
C9 C12 H12A 109.5 . . ?
C9 C12 H12B 109.5 . . ?
C9 C12 H12C 109.5 . . ?
H12A C12 H12B 109.5 . . ?
H12A C12 H12C 109.5 . . ?
H12B C12 H12C 109.5 . . ?
C6 N1 H1 115.9 . . ?
C7 N1 C6 128.2(2) . . ?
C7 N1 H1 115.9 . . ?
C8 N2 H2A 109(2) . . ?
C8 N2 H2B 109(2) . . ?
H2A N2 H2B 106(3) . . ?
C1 O1 H1A 109.5 . . ?

loop_
_geom_bond_atom_site_label_1
_geom_bond_atom_site_label_2
_geom_bond_distance
_geom_bond_site_symmetry_2
_geom_bond_publ_flag
C1 C2 1.392(3) . ?
C1 C6 1.400(3) . ?
C1 O1 1.359(3) . ?
C2 H2 0.9500 . ?
C2 C3 1.387(4) . ?
C3 H3 0.9500 . ?
C3 C4 1.379(4) . ?
C4 H4 0.9500 . ?
C4 C5 1.393(3) . ?
C5 H5 0.9500 . ?
C5 C6 1.393(3) . ?
C6 N1 1.413(3) . ?
C7 C8 1.528(3) . ?
C7 N1 1.356(3) . ?
C7 O2 1.234(3) . ?
C8 H8 1.0000 . ?
C8 C9 1.560(3) . ?
C8 N2 1.474(3) . ?
C9 C10 1.527(4) . ?
C9 C11 1.539(3) . ?
C9 C12 1.531(3) . ?
C10 H10A 0.9800 . ?
C10 H10B 0.9800 . ?
C10 H10C 0.9800 . ?
C11 H11A 0.9800 . ?
C11 H11B 0.9800 . ?
C11 H11C 0.9800 . ?
C12 H12A 0.9800 . ?
C12 H12B 0.9800 . ?
C12 H12C 0.9800 . ?
N1 H1 0.8800 . ?
N2 H2A 0.91(3) . ?
N2 H2B 0.89(3) . ?
O1 H1A 0.8400 . ?
